data_2016930
loop_
_publ_author_name
'Lees, Anthony M. J.'
'Platt, Andrew W. G.'

_publ_section_title
;
 Manganese(II) and cobalt(II) complexes of
 1,4-bis(diphenylphosphinoyl)butane
;
_journal_coeditor_code SF3094
_journal_issue 1
_journal_name_full 'Acta Crystallographica Section C'
_journal_page_first m10
_journal_page_last m13
_journal_paper_doi 10.1107/S010827010804033X
_journal_volume 65
_journal_year 2009
_chemical_formula_iupac '[Mn (C2 H6 O)2 (C28 H28 O2 P2) (H2 O)2] (N O3)2 , C28 H28 O2 P2'
_chemical_formula_moiety 'C32 H44 Mn1 O6 P2 2+ , 2N O3 - , 2C14 H14 O P'
_chemical_formula_sum 'C60 H72 Mn N2 O14 P4'
_chemical_formula_weight 1224.02
_chemical_name_systematic
;
<i>catena</i>-poly[[[diaquadiethanolmanganese(II)]-\m-1,4-
bis(diphenylphosphinoyl)butane-\k^2^O:O'] dinitrate
1,4-bis(diphenylphosphinoyl)butane solvate]
;
_space_group_IT_number 14
_symmetry_cell_setting monoclinic
_symmetry_space_group_name_Hall '-P 2ybc'
_symmetry_space_group_name_H-M 'P 1 21/c 1'
_atom_sites_solution_primary heavy
_atom_sites_solution_secondary difmap
_cell_angle_alpha 90
_cell_angle_beta 101.9000(10)
_cell_angle_gamma 90
_cell_formula_units_Z 2
_cell_length_a 13.4134(3)
_cell_length_b 10.3270(3)
_cell_length_c 22.1028(6)
_cell_measurement_reflns_used 7147
_cell_measurement_temperature 120(2)
_cell_measurement_theta_max 27.48
_cell_measurement_theta_min 1
_cell_volume 2995.89(14)
_computing_cell_refinement
;
DENZO (Otwinowski & Minor, 1997) and COLLECT (Nonius, 1998)
;
_computing_data_collection 'COLLECT (Nonius, 1998)'
_computing_data_reduction
;
DENZO (Otwinowski & Minor, 1997) and COLLECT (Nonius, 1998)
;
_computing_molecular_graphics 'ORTEP-3 for Windows (Farrugia, 1997)'
_computing_publication_material
;
WinGX publication routines (Farrugia, 1999) and enCIFer (Allen <i>et
al.</i>,  2004)
;
_computing_structure_refinement 'SHELXL97 (Sheldrick, 2008)'
_computing_structure_solution 'SHELXS97 (Sheldrick, 2008)'
_diffrn_ambient_temperature 120(2)
_diffrn_detector_area_resol_mean 9.091
_diffrn_measured_fraction_theta_full 0.982
_diffrn_measured_fraction_theta_max 0.982
_diffrn_measurement_device_type 'Bruker Nonius 95mm CCD camera on \k-goniostat'
_diffrn_measurement_method '\f and \w scans'
_diffrn_radiation_monochromator '10cm confocal mirrors'
_diffrn_radiation_source 'Bruker Nonius FR591 rotating anode'
_diffrn_radiation_type MoK\a
_diffrn_radiation_wavelength 0.71073
_diffrn_reflns_av_R_equivalents 0.0423
_diffrn_reflns_limit_h_max 17
_diffrn_reflns_limit_h_min -17
_diffrn_reflns_limit_k_max 13
_diffrn_reflns_limit_k_min -13
_diffrn_reflns_limit_l_max 28
_diffrn_reflns_limit_l_min -28
_diffrn_reflns_number 40734
_diffrn_reflns_theta_full 27.61
_diffrn_reflns_theta_max 27.61
_diffrn_reflns_theta_min 2.57
_exptl_absorpt_coefficient_mu 0.393
_exptl_absorpt_correction_T_max 0.9883
_exptl_absorpt_correction_T_min 0.9116
_exptl_absorpt_correction_type multi-scan
_exptl_absorpt_process_details '(SADABS; Sheldrick, 2003)'
_exptl_crystal_colour colourless
_exptl_crystal_density_diffrn 1.357
_exptl_crystal_density_method 'not measured'
_exptl_crystal_description 'cut plate'
_exptl_crystal_F_000 1286
_exptl_crystal_size_max 0.24
_exptl_crystal_size_mid 0.22
_exptl_crystal_size_min 0.03
_refine_diff_density_max 0.712
_refine_diff_density_min -0.425
_refine_ls_extinction_method none
_refine_ls_goodness_of_fit_ref 1.054
_refine_ls_hydrogen_treatment refU
_refine_ls_matrix_type full
_refine_ls_number_parameters 382
_refine_ls_number_reflns 6856
_refine_ls_number_restraints 0
_refine_ls_restrained_S_all 1.054
_refine_ls_R_factor_all 0.0608
_refine_ls_R_factor_gt 0.0453
_refine_ls_shift/su_max 0.001
_refine_ls_shift/su_mean 0
_refine_ls_structure_factor_coef Fsqd
_refine_ls_weighting_details 'calc w = 1/[\s^2^(Fo^2^)+(0.0438P)^2^+3.3120P] where P=(Fo^2^+2Fc^2^)/3'
_refine_ls_weighting_scheme calc
_refine_ls_wR_factor_gt 0.1051
_refine_ls_wR_factor_ref 0.1107
_reflns_number_gt 5673
_reflns_number_total 6856
_reflns_threshold_expression I>2\s(I)
_cod_data_source_file sf3094.cif
_cod_data_source_block I
_cod_original_cell_volume 2995.88(14)
_cod_original_sg_symbol_H-M 'P 21/c'
_cod_original_formula_sum 'C60 H72 Mn1 N2 O14 P4'
_cod_database_code 2016930
_cod_database_fobs_code 2016930

loop_
_symmetry_equiv_pos_as_xyz
'x, y, z'
'-x, y+1/2, -z+1/2'
'-x, -y, -z'
'x, -y-1/2, z-1/2'

loop_
_atom_site_type_symbol
_atom_site_label
_atom_site_fract_x
_atom_site_fract_y
_atom_site_fract_z
_atom_site_U_iso_or_equiv
_atom_site_adp_type
_atom_site_calc_flag
_atom_site_refinement_flags
_atom_site_occupancy
_atom_site_disorder_assembly
_atom_site_disorder_group
Mn Mn1 0.5000 0.5000 0.5000 0.01841(11) Uani d S 1 . .
O O1 0.54549(11) 0.63488(14) 0.43921(7) 0.0218(3) Uani d . 1 . .
O O2 0.42438(14) 0.38670(19) 0.41921(8) 0.0385(4) Uani d . 1 . .
O O3 0.34512(13) 0.58875(17) 0.49089(8) 0.0300(4) Uani d . 1 . .
O O4 0.32591(14) 0.8477(2) 0.59908(11) 0.0517(5) Uani d . 1 . .
O O5 0.17836(16) 0.84843(19) 0.62178(10) 0.0484(5) Uani d . 1 . .
O O6 0.22340(16) 0.68865(18) 0.57033(9) 0.0475(5) Uani d . 1 . .
O O7 0.24516(11) 0.35852(16) 0.45062(7) 0.0276(4) Uani d . 1 . .
N N1 0.24226(15) 0.79552(19) 0.59688(9) 0.0293(4) Uani d . 1 . .
P P1 0.57901(4) 0.75716(5) 0.41302(2) 0.01536(12) Uani d . 1 . .
P P2 0.14168(4) 0.30088(5) 0.42641(2) 0.01944(13) Uani d . 1 . .
C C1 0.48769(15) 0.8007(2) 0.34365(9) 0.0175(4) Uani d . 1 . .
C C2 0.48610(17) 0.9224(2) 0.31593(10) 0.0241(5) Uani d . 1 . .
H H2 0.5328 0.9875 0.3341 0.0403(17) Uiso calc R 1 . .
C C3 0.41556(19) 0.9477(2) 0.26148(10) 0.0295(5) Uani d . 1 . .
H H3 0.4130 1.0311 0.2431 0.0403(17) Uiso calc R 1 . .
C C4 0.34912(18) 0.8517(2) 0.23411(10) 0.0298(5) Uani d . 1 . .
H H4 0.3019 0.8692 0.1967 0.0403(17) Uiso calc R 1 . .
C C5 0.35126(18) 0.7307(2) 0.26096(11) 0.0296(5) Uani d . 1 . .
H H5 0.3063 0.6648 0.2416 0.0403(17) Uiso calc R 1 . .
C C6 0.41939(16) 0.7051(2) 0.31641(10) 0.0241(5) Uani d . 1 . .
H H6 0.4193 0.6228 0.3356 0.0403(17) Uiso calc R 1 . .
C C7 0.69898(15) 0.7360(2) 0.38963(9) 0.0184(4) Uani d . 1 . .
C C8 0.75600(18) 0.8420(2) 0.37671(11) 0.0294(5) Uani d . 1 . .
H H8 0.7331 0.9277 0.3817 0.0403(17) Uiso calc R 1 . .
C C9 0.84620(19) 0.8218(3) 0.35648(13) 0.0370(6) Uani d . 1 . .
H H9 0.8855 0.8937 0.3481 0.0403(17) Uiso calc R 1 . .
C C10 0.87897(18) 0.6967(3) 0.34848(12) 0.0354(6) Uani d . 1 . .
H H10 0.9399 0.6833 0.3338 0.0403(17) Uiso calc R 1 . .
C C11 0.82342(17) 0.5915(2) 0.36184(11) 0.0303(5) Uani d . 1 . .
H H11 0.8466 0.5061 0.3566 0.0403(17) Uiso calc R 1 . .
C C12 0.73358(16) 0.6106(2) 0.38298(10) 0.0221(4) Uani d . 1 . .
H H12 0.6960 0.5384 0.3928 0.0403(17) Uiso calc R 1 . .
C C13 0.59240(15) 0.8934(2) 0.46444(9) 0.0182(4) Uani d . 1 . .
H H13A 0.6392 0.8696 0.5036 0.027(2) Uiso calc R 1 . .
H H13B 0.6241 0.9656 0.4457 0.027(2) Uiso calc R 1 . .
C C14 0.49196(15) 0.9407(2) 0.47908(9) 0.0192(4) Uani d . 1 . .
H H14A 0.4440 0.9626 0.4401 0.027(2) Uiso calc R 1 . .
H H14B 0.4612 0.8705 0.4996 0.027(2) Uiso calc R 1 . .
C C15 0.4599(2) 0.3111(3) 0.37399(14) 0.0504(8) Uani d . 1 . .
H H15A 0.4655 0.2197 0.3878 0.104(11) Uiso calc R 1 . .
H H15B 0.5291 0.3411 0.3715 0.104(11) Uiso calc R 1 . .
C C16 0.3934(2) 0.3170(3) 0.31064(13) 0.0458(7) Uani d . 1 . .
H H16A 0.3271 0.2780 0.3115 0.083(7) Uiso calc R 1 . .
H H16B 0.4258 0.2693 0.2816 0.083(7) Uiso calc R 1 . .
H H16C 0.3838 0.4075 0.2974 0.083(7) Uiso calc R 1 . .
C C17 0.15004(16) 0.1269(2) 0.41961(10) 0.0218(4) Uani d . 1 . .
C C18 0.1118(2) 0.0418(3) 0.45708(13) 0.0391(6) Uani d . 1 . .
H H18 0.0718 0.0736 0.4847 0.0403(17) Uiso calc R 1 . .
C C19 0.1310(2) -0.0898(3) 0.45488(14) 0.0493(7) Uani d . 1 . .
H H19 0.1037 -0.1474 0.4808 0.0403(17) Uiso calc R 1 . .
C C20 0.1893(2) -0.1376(3) 0.41554(13) 0.0421(6) Uani d . 1 . .
H H20 0.2015 -0.2281 0.4139 0.0403(17) Uiso calc R 1 . .
C C21 0.22986(19) -0.0542(3) 0.37873(12) 0.0360(6) Uani d . 1 . .
H H21 0.2713 -0.0866 0.3521 0.0403(17) Uiso calc R 1 . .
C C22 0.21033(18) 0.0779(2) 0.38039(11) 0.0319(5) Uani d . 1 . .
H H22 0.2382 0.1352 0.3546 0.0403(17) Uiso calc R 1 . .
C C23 0.08777(16) 0.3656(2) 0.35085(9) 0.0209(4) Uani d . 1 . .
C C24 -0.00681(17) 0.3234(2) 0.31805(10) 0.0259(5) Uani d . 1 . .
H H24 -0.0421 0.2561 0.3342 0.0403(17) Uiso calc R 1 . .
C C25 -0.04910(18) 0.3801(2) 0.26170(11) 0.0311(5) Uani d . 1 . .
H H25 -0.1135 0.3517 0.2392 0.0403(17) Uiso calc R 1 . .
C C26 0.00246(19) 0.4782(3) 0.23824(11) 0.0334(6) Uani d . 1 . .
H H26 -0.0267 0.5167 0.1996 0.0403(17) Uiso calc R 1 . .
C C27 0.0961(2) 0.5204(3) 0.27071(12) 0.0358(6) Uani d . 1 . .
H H27 0.1311 0.5874 0.2543 0.0403(17) Uiso calc R 1 . .
C C28 0.13894(18) 0.4649(2) 0.32719(11) 0.0292(5) Uani d . 1 . .
H H28 0.2030 0.4945 0.3497 0.0403(17) Uiso calc R 1 . .
C C29 0.05135(16) 0.3373(2) 0.47382(10) 0.0218(4) Uani d . 1 . .
H H29A -0.0160 0.3011 0.4544 0.027(2) Uiso calc R 1 . .
H H29B 0.0735 0.2961 0.5148 0.027(2) Uiso calc R 1 . .
C C30 0.04168(16) 0.4840(2) 0.48209(10) 0.0233(5) Uani d . 1 . .
H H30A 0.1076 0.5190 0.5047 0.027(2) Uiso calc R 1 . .
H H30B 0.0253 0.5260 0.4410 0.027(2) Uiso calc R 1 . .
H H2E 0.352(3) 0.351(4) 0.4229(18) 0.087(8) Uiso d . 1 . .
H H3A 0.302(3) 0.526(4) 0.4765(19) 0.087(8) Uiso d . 1 . .
H H3B 0.318(3) 0.637(4) 0.5163(19) 0.087(8) Uiso d . 1 . .

loop_
_atom_site_aniso_label
_atom_site_aniso_U_11
_atom_site_aniso_U_22
_atom_site_aniso_U_33
_atom_site_aniso_U_12
_atom_site_aniso_U_13
_atom_site_aniso_U_23
Mn1 0.0182(2) 0.0186(2) 0.0182(2) -0.00526(17) 0.00316(16) 0.00422(17)
O1 0.0231(7) 0.0199(8) 0.0235(7) -0.0022(6) 0.0074(6) 0.0070(6)
O2 0.0344(10) 0.0514(12) 0.0338(9) -0.0160(9) 0.0165(8) -0.0164(8)
O3 0.0275(9) 0.0253(9) 0.0386(10) 0.0044(7) 0.0099(7) 0.0037(7)
O4 0.0347(11) 0.0400(11) 0.0823(15) -0.0066(9) 0.0162(10) 0.0156(11)
O5 0.0543(12) 0.0357(11) 0.0647(13) 0.0007(9) 0.0339(11) -0.0041(10)
O6 0.0625(13) 0.0264(10) 0.0512(12) -0.0039(9) 0.0063(10) -0.0112(9)
O7 0.0195(8) 0.0324(9) 0.0306(8) -0.0031(7) 0.0046(6) -0.0051(7)
N1 0.0341(11) 0.0214(10) 0.0334(10) -0.0015(8) 0.0091(9) 0.0065(8)
P1 0.0171(2) 0.0139(2) 0.0166(2) 0.00039(19) 0.00702(19) 0.00100(19)
P2 0.0173(3) 0.0210(3) 0.0205(3) -0.0006(2) 0.0049(2) -0.0020(2)
C1 0.0198(10) 0.0179(10) 0.0163(9) 0.0022(8) 0.0073(8) -0.0007(8)
C2 0.0325(12) 0.0197(11) 0.0209(10) -0.0003(9) 0.0075(9) 0.0001(8)
C3 0.0413(14) 0.0244(12) 0.0234(11) 0.0074(10) 0.0077(10) 0.0055(9)
C4 0.0305(12) 0.0369(13) 0.0201(10) 0.0063(10) 0.0011(9) 0.0009(10)
C5 0.0268(12) 0.0318(13) 0.0285(12) -0.0031(10) 0.0016(9) -0.0039(10)
C6 0.0244(11) 0.0212(11) 0.0266(11) -0.0005(9) 0.0047(9) 0.0012(9)
C7 0.0194(10) 0.0190(10) 0.0183(9) 0.0032(8) 0.0076(8) 0.0002(8)
C8 0.0313(12) 0.0203(11) 0.0423(13) 0.0031(9) 0.0211(10) 0.0044(10)
C9 0.0336(13) 0.0345(14) 0.0506(15) 0.0000(11) 0.0261(12) 0.0066(12)
C10 0.0253(12) 0.0477(16) 0.0385(13) 0.0068(11) 0.0187(10) -0.0023(12)
C11 0.0271(12) 0.0320(13) 0.0320(12) 0.0093(10) 0.0066(10) -0.0099(10)
C12 0.0221(10) 0.0204(11) 0.0235(10) 0.0021(8) 0.0040(8) -0.0037(8)
C13 0.0176(10) 0.0192(10) 0.0186(9) 0.0012(8) 0.0053(8) -0.0031(8)
C14 0.0175(10) 0.0227(11) 0.0183(9) 0.0017(8) 0.0056(8) -0.0045(8)
C15 0.0479(17) 0.061(2) 0.0447(16) 0.0179(15) 0.0153(13) -0.0110(15)
C16 0.0568(18) 0.0478(17) 0.0373(14) -0.0146(14) 0.0205(13) -0.0114(13)
C17 0.0199(10) 0.0225(11) 0.0219(10) 0.0016(8) 0.0021(8) -0.0010(8)
C18 0.0510(16) 0.0298(13) 0.0438(15) 0.0037(12) 0.0263(13) 0.0023(11)
C19 0.069(2) 0.0299(14) 0.0548(18) 0.0033(14) 0.0254(16) 0.0127(13)
C20 0.0515(17) 0.0266(13) 0.0461(15) 0.0110(12) 0.0053(13) -0.0002(12)
C21 0.0300(13) 0.0372(14) 0.0394(14) 0.0067(11) 0.0042(11) -0.0117(12)
C22 0.0320(13) 0.0303(13) 0.0357(13) -0.0020(10) 0.0122(10) -0.0067(10)
C23 0.0222(10) 0.0213(11) 0.0207(10) 0.0028(8) 0.0079(8) -0.0024(8)
C24 0.0271(11) 0.0256(12) 0.0256(11) -0.0019(9) 0.0066(9) -0.0022(9)
C25 0.0293(12) 0.0366(14) 0.0258(11) 0.0008(10) 0.0015(9) -0.0013(10)
C26 0.0367(13) 0.0388(15) 0.0256(12) 0.0081(11) 0.0089(10) 0.0068(10)
C27 0.0366(14) 0.0353(14) 0.0383(13) 0.0004(11) 0.0145(11) 0.0119(11)
C28 0.0262(12) 0.0302(12) 0.0322(12) -0.0021(10) 0.0085(9) 0.0025(10)
C29 0.0217(10) 0.0236(11) 0.0212(10) 0.0006(9) 0.0072(8) -0.0017(8)
C30 0.0235(11) 0.0229(11) 0.0247(11) 0.0007(9) 0.0079(9) -0.0022(9)

loop_
_atom_type_symbol
_atom_type_description
_atom_type_scat_dispersion_real
_atom_type_scat_dispersion_imag
_atom_type_scat_source
C C 0.0033 0.0016 'International Tables Vol C Tables 4.2.6.8 and 6.1.1.4'
H H 0 0 'International Tables Vol C Tables 4.2.6.8 and 6.1.1.4'
Mn Mn 0.3368 0.7283 'International Tables Vol C Tables 4.2.6.8 and 6.1.1.4'
N N 0.0061 0.0033 'International Tables Vol C Tables 4.2.6.8 and 6.1.1.4'
O O 0.0106 0.006 'International Tables Vol C Tables 4.2.6.8 and 6.1.1.4'
P P 0.1023 0.0942 'International Tables Vol C Tables 4.2.6.8 and 6.1.1.4'

loop_
_geom_angle_atom_site_label_1
_geom_angle_atom_site_label_2
_geom_angle_atom_site_label_3
_geom_angle_site_symmetry_1
_geom_angle_site_symmetry_3
_geom_angle
_geom_angle_publ_flag
O1 Mn1 O1 . 3_666 180.0 yes
O1 Mn1 O2 . . 88.84(6) yes
O1 Mn1 O2 . 3_666 91.16(6) yes
O1 Mn1 O2 3_666 . 91.16(6) ?
O1 Mn1 O2 3_666 3_666 88.84(6) ?
O1 Mn1 O3 . . 93.28(6) yes
O1 Mn1 O3 3_666 . 86.72(6) yes
O1 Mn1 O3 3_666 3_666 93.28(6) ?
O1 Mn1 O3 . 3_666 86.72(6) ?
O2 Mn1 O2 . 3_666 180.0 yes
O2 Mn1 O3 . . 83.16(7) yes
O2 Mn1 O3 3_666 3_666 83.16(7) ?
O2 Mn1 O3 . 3_666 96.84(7) yes
O2 Mn1 O3 3_666 . 96.84(7) ?
O3 Mn1 O3 3_666 . 180.00(10) yes
C2 C1 C6 . . 119.87(19) ?
C2 C1 P1 . . 122.81(16) ?
C6 C1 P1 . . 117.28(16) ?
C3 C2 C1 . . 119.6(2) ?
C3 C2 H2 . . 120.2 ?
C1 C2 H2 . . 120.2 ?
C4 C3 C2 . . 120.2(2) ?
C4 C3 H3 . . 119.9 ?
C2 C3 H3 . . 119.9 ?
C5 C4 C3 . . 120.3(2) ?
C5 C4 H4 . . 119.8 ?
C3 C4 H4 . . 119.8 ?
C4 C5 C6 . . 120.1(2) ?
C4 C5 H5 . . 120.0 ?
C6 C5 H5 . . 120.0 ?
C5 C6 C1 . . 119.8(2) ?
C5 C6 H6 . . 120.1 ?
C1 C6 H6 . . 120.1 ?
C12 C7 C8 . . 119.86(19) ?
C12 C7 P1 . . 118.64(16) ?
C8 C7 P1 . . 121.48(16) ?
C9 C8 C7 . . 119.8(2) ?
C9 C8 H8 . . 120.1 ?
C7 C8 H8 . . 120.1 ?
C10 C9 C8 . . 120.0(2) ?
C10 C9 H9 . . 120.0 ?
C8 C9 H9 . . 120.0 ?
C11 C10 C9 . . 120.4(2) ?
C11 C10 H10 . . 119.8 ?
C9 C10 H10 . . 119.8 ?
C10 C11 C12 . . 120.1(2) ?
C10 C11 H11 . . 120.0 ?
C12 C11 H11 . . 120.0 ?
C11 C12 C7 . . 119.8(2) ?
C11 C12 H12 . . 120.1 ?
C7 C12 H12 . . 120.1 ?
C14 C13 P1 . . 114.02(14) ?
C14 C13 H13A . . 108.7 ?
P1 C13 H13A . . 108.7 ?
C14 C13 H13B . . 108.7 ?
P1 C13 H13B . . 108.7 ?
H13A C13 H13B . . 107.6 ?
C14 C14 C13 3_676 . 111.4(2) ?
C14 C14 H14A 3_676 . 109.3 ?
C13 C14 H14A . . 109.3 ?
C14 C14 H14B 3_676 . 109.3 ?
C13 C14 H14B . . 109.3 ?
H14A C14 H14B . . 108.0 ?
O2 C15 C16 . . 114.3(2) ?
O2 C15 H15A . . 108.7 ?
C16 C15 H15A . . 108.7 ?
O2 C15 H15B . . 108.7 ?
C16 C15 H15B . . 108.7 ?
H15A C15 H15B . . 107.6 ?
C15 C16 H16A . . 109.5 ?
C15 C16 H16B . . 109.5 ?
H16A C16 H16B . . 109.5 ?
C15 C16 H16C . . 109.5 ?
H16A C16 H16C . . 109.5 ?
H16B C16 H16C . . 109.5 ?
C18 C17 C22 . . 118.5(2) ?
C18 C17 P2 . . 123.15(18) ?
C22 C17 P2 . . 117.73(17) ?
C17 C18 C19 . . 120.6(2) ?
C17 C18 H18 . . 119.7 ?
C19 C18 H18 . . 119.7 ?
C20 C19 C18 . . 120.6(3) ?
C20 C19 H19 . . 119.7 ?
C18 C19 H19 . . 119.7 ?
C21 C20 C19 . . 119.7(2) ?
C21 C20 H20 . . 120.2 ?
C19 C20 H20 . . 120.2 ?
C20 C21 C22 . . 120.0(2) ?
C20 C21 H21 . . 120.0 ?
C22 C21 H21 . . 120.0 ?
C21 C22 C17 . . 120.5(2) ?
C21 C22 H22 . . 119.7 ?
C17 C22 H22 . . 119.7 ?
C28 C23 C24 . . 120.0(2) ?
C28 C23 P2 . . 119.01(17) ?
C24 C23 P2 . . 120.85(17) ?
C25 C24 C23 . . 119.6(2) ?
C25 C24 H24 . . 120.2 ?
C23 C24 H24 . . 120.2 ?
C26 C25 C24 . . 120.1(2) ?
C26 C25 H25 . . 120.0 ?
C24 C25 H25 . . 120.0 ?
C27 C26 C25 . . 120.4(2) ?
C27 C26 H26 . . 119.8 ?
C25 C26 H26 . . 119.8 ?
C26 C27 C28 . . 120.1(2) ?
C26 C27 H27 . . 119.9 ?
C28 C27 H27 . . 119.9 ?
C27 C28 C23 . . 119.8(2) ?
C27 C28 H28 . . 120.1 ?
C23 C28 H28 . . 120.1 ?
C30 C29 P2 . . 111.09(15) ?
C30 C29 H29A . . 109.4 ?
P2 C29 H29A . . 109.4 ?
C30 C29 H29B . . 109.4 ?
P2 C29 H29B . . 109.4 ?
H29A C29 H29B . . 108.0 ?
C30 C30 C29 3_566 . 111.3(2) ?
C30 C30 H30A 3_566 . 109.4 ?
C29 C30 H30A . . 109.4 ?
C30 C30 H30B 3_566 . 109.4 ?
C29 C30 H30B . . 109.4 ?
H30A C30 H30B . . 108.0 ?
O4 N1 O5 . . 119.7(2) ?
O4 N1 O6 . . 119.8(2) ?
O5 N1 O6 . . 120.4(2) ?
P1 O1 Mn1 . . 162.25(10) ?
C15 O2 Mn1 . . 134.06(17) ?
C15 O2 H2E . . 108(2) ?
Mn1 O2 H2E . . 114(2) ?
Mn1 O3 H3A . . 105(3) ?
Mn1 O3 H3B . . 132(3) ?
H3A O3 H3B . . 109(4) ?
O1 P1 C13 . . 114.56(9) ?
O1 P1 C7 . . 111.48(9) ?
C13 P1 C7 . . 107.34(9) ?
O1 P1 C1 . . 109.42(9) ?
C13 P1 C1 . . 107.65(9) ?
C7 P1 C1 . . 105.98(9) ?
O7 P2 C29 . . 113.17(10) ?
O7 P2 C23 . . 110.29(10) ?
C29 P2 C23 . . 105.79(10) ?
O7 P2 C17 . . 110.75(10) ?
C29 P2 C17 . . 108.50(10) ?
C23 P2 C17 . . 108.11(10) ?

loop_
_geom_bond_atom_site_label_1
_geom_bond_atom_site_label_2
_geom_bond_site_symmetry_2
_geom_bond_distance
_geom_bond_publ_flag
Mn1 O1 3_666 2.1109(14) ?
Mn1 O1 . 2.1109(14) yes
Mn1 O2 3_666 2.1998(17) ?
Mn1 O2 . 2.1998(17) yes
Mn1 O3 3_666 2.2415(16) ?
Mn1 O3 . 2.2415(16) yes
P1 O1 . 1.4964(15) yes
P2 O7 . 1.5036(16) yes
O2 H2E . 1.06(4) ?
O3 H3A . 0.89(4) ?
O3 H3B . 0.88(4) ?
N1 O4 . 1.237(3) ?
N1 O5 . 1.237(3) ?
N1 O6 . 1.251(3) ?
C1 C2 . 1.396(3) ?
C1 C6 . 1.397(3) ?
C1 P1 . 1.811(2) ?
C2 C3 . 1.394(3) ?
C2 H2 . 0.9500 ?
C3 C4 . 1.386(3) ?
C3 H3 . 0.9500 ?
C4 C5 . 1.381(3) ?
C4 H4 . 0.9500 ?
C5 C6 . 1.395(3) ?
C5 H5 . 0.9500 ?
C6 H6 . 0.9500 ?
C7 C12 . 1.394(3) ?
C7 C8 . 1.398(3) ?
C7 P1 . 1.802(2) ?
C8 C9 . 1.389(3) ?
C8 H8 . 0.9500 ?
C9 C10 . 1.387(4) ?
C9 H9 . 0.9500 ?
C10 C11 . 1.384(4) ?
C10 H10 . 0.9500 ?
C11 C12 . 1.393(3) ?
C11 H11 . 0.9500 ?
C12 H12 . 0.9500 ?
C13 C14 . 1.529(3) ?
C13 P1 . 1.795(2) ?
C13 H13A . 0.9900 ?
C13 H13B . 0.9900 ?
C14 C14 3_676 1.522(4) ?
C14 H14A . 0.9900 ?
C14 H14B . 0.9900 ?
C15 O2 . 1.426(3) ?
C15 C16 . 1.499(4) ?
C15 H15A . 0.9900 ?
C15 H15B . 0.9900 ?
C16 H16A . 0.9800 ?
C16 H16B . 0.9800 ?
C16 H16C . 0.9800 ?
C17 C18 . 1.377(3) ?
C17 C22 . 1.397(3) ?
C17 P2 . 1.809(2) ?
C18 C19 . 1.386(4) ?
C18 H18 . 0.9500 ?
C19 C20 . 1.376(4) ?
C19 H19 . 0.9500 ?
C20 C21 . 1.372(4) ?
C20 H20 . 0.9500 ?
C21 C22 . 1.390(4) ?
C21 H21 . 0.9500 ?
C22 H22 . 0.9500 ?
C23 C28 . 1.395(3) ?
C23 C24 . 1.395(3) ?
C23 P2 . 1.806(2) ?
C24 C25 . 1.388(3) ?
C24 H24 . 0.9500 ?
C25 C26 . 1.386(3) ?
C25 H25 . 0.9500 ?
C26 C27 . 1.382(4) ?
C26 H26 . 0.9500 ?
C27 C28 . 1.386(3) ?
C27 H27 . 0.9500 ?
C28 H28 . 0.9500 ?
C29 C30 . 1.534(3) ?
C29 P2 . 1.798(2) ?
C29 H29A . 0.9900 ?
C29 H29B . 0.9900 ?
C30 C30 3_566 1.533(4) ?
C30 H30A . 0.9900 ?
C30 H30B . 0.9900 ?

loop_
_geom_hbond_atom_site_label_D
_geom_hbond_atom_site_label_H
_geom_hbond_atom_site_label_A
_geom_hbond_site_symmetry_A
_geom_hbond_distance_DH
_geom_hbond_distance_HA
_geom_hbond_distance_DA
_geom_hbond_angle_DHA
O2 H2E O7 1 1.06(4) 1.67(4) 2.652(2) 152(3)
O3 H3A O7 1 0.88(4) 1.93(4) 2.784(2) 163(4)
O3 H3B O6 1 0.88(4) 1.99(4) 2.828(3) 159(4)
C8 H8 O4 3_676 0.95 2.52 3.465(3) 177
C12 H12 O6 3_666 0.95 2.64 3.271(3) 124
C13 H13B O4 3_676 0.99 2.33 3.310(3) 171
C24 H24 O5 3_566 0.95 2.49 3.387(3) 158
C30 H30A O6 1 0.99 2.58 3.500(3) 155
